data_7154358
loop_
_publ_author_name
'Xu, Di'
'Dai, Li'
'Catellani, Marta'
'Motti, Elena'
'Della Ca', Nicola'
'Zhou, Zhiming'

_publ_section_title
;
 A novel enantioselective synthesis of 6H-dibenzopyran derivatives by
 combined palladium/norbornene and cinchona alkaloid catalysis.
;
_journal_issue 8
_journal_name_full 'Organic &amp; biomolecular chemistry'
_journal_page_first 2260
_journal_page_last 2263
_journal_paper_doi 10.1039/c4ob02551b
_journal_volume 13
_journal_year 2015
_chemical_formula_sum 'C19 H19 I O5'
_chemical_formula_weight 454.24
_chemical_melting_point 407
_chemical_name_systematic
; 
 ? 
;
_space_group_IT_number 14
_symmetry_cell_setting monoclinic
_symmetry_space_group_name_Hall '-P 2ybc'
_symmetry_space_group_name_H-M 'P 1 21/c 1'
_atom_sites_solution_hydrogens geom
_atom_sites_solution_primary direct
_atom_sites_solution_secondary difmap
_audit_creation_method SHELXL-97
_audit_update_record
;
2014-10-01 deposited with the CCDC.
2015-01-14 downloaded from the CCDC.
;
_cell_angle_alpha 90.00
_cell_angle_beta 95.318(3)
_cell_angle_gamma 90.00
_cell_formula_units_Z 4
_cell_length_a 18.304(5)
_cell_length_b 4.5035(12)
_cell_length_c 21.714(6)
_cell_measurement_reflns_used 6658
_cell_measurement_temperature 163(2)
_cell_measurement_theta_max 31.497
_cell_measurement_theta_min 2.235
_cell_volume 1782.2(8)
_computing_cell_refinement 'CrystalClear (Rigaku Inc., 2008)'
_computing_data_collection 'CrystalClear (Rigaku Inc., 2008)'
_computing_data_reduction 'CrystalClear (Rigaku Inc., 2008)'
_computing_structure_refinement 'SHELXL-97 (Sheldrick, 1997)'
_computing_structure_solution 'SHELXS-97 (Sheldrick, 1990)'
_diffrn_ambient_temperature 163(2)
_diffrn_detector_area_resol_mean 28.5714
_diffrn_measured_fraction_theta_full 0.988
_diffrn_measured_fraction_theta_max 0.988
_diffrn_measurement_device_type AFC10/Saturn724+
_diffrn_measurement_method 'phi and omega scans'
_diffrn_radiation_monochromator graphite
_diffrn_radiation_source 'Rotating Anode'
_diffrn_radiation_type MoK\a
_diffrn_radiation_wavelength 0.71073
_diffrn_reflns_av_R_equivalents 0.0403
_diffrn_reflns_av_sigmaI/netI 0.0412
_diffrn_reflns_limit_h_max 26
_diffrn_reflns_limit_h_min -24
_diffrn_reflns_limit_k_max 6
_diffrn_reflns_limit_k_min -6
_diffrn_reflns_limit_l_max 29
_diffrn_reflns_limit_l_min -31
_diffrn_reflns_number 19004
_diffrn_reflns_theta_full 31.00
_diffrn_reflns_theta_max 31.00
_diffrn_reflns_theta_min 2.28
_diffrn_standards_decay_% 0
_diffrn_standards_interval_count 0
_diffrn_standards_interval_time 0
_diffrn_standards_number 0
_exptl_absorpt_coefficient_mu 1.823
_exptl_absorpt_correction_T_max 0.7409
_exptl_absorpt_correction_T_min 0.3883
_exptl_absorpt_correction_type multi-scan
_exptl_crystal_colour Colorless
_exptl_crystal_density_diffrn 1.693
_exptl_crystal_density_method 'not measured'
_exptl_crystal_description Prism
_exptl_crystal_F_000 904
_exptl_crystal_recrystallization_method 'Re-crystallisation from solvent: CCl4'
_exptl_crystal_size_max 0.64
_exptl_crystal_size_mid 0.42
_exptl_crystal_size_min 0.17
_refine_diff_density_max 0.711
_refine_diff_density_min -0.953
_refine_diff_density_rms 0.100
_refine_ls_extinction_coef 0.0065(7)
_refine_ls_extinction_expression Fc^*^=kFc[1+0.001xFc^2^\l^3^/sin(2\q)]^-1/4^
_refine_ls_extinction_method SHELXL
_refine_ls_goodness_of_fit_ref 1.002
_refine_ls_hydrogen_treatment constr
_refine_ls_matrix_type full
_refine_ls_number_parameters 231
_refine_ls_number_reflns 5623
_refine_ls_number_restraints 0
_refine_ls_restrained_S_all 1.002
_refine_ls_R_factor_all 0.0506
_refine_ls_R_factor_gt 0.0393
_refine_ls_shift/su_max 0.001
_refine_ls_shift/su_mean 0.000
_refine_ls_structure_factor_coef Fsqd
_refine_ls_weighting_details 'calc w=1/[\s^2^(Fo^2^)+(0.0738P)^2^+0.2260P] where P=(Fo^2^+2Fc^2^)/3'
_refine_ls_weighting_scheme calc
_refine_ls_wR_factor_gt 0.1136
_refine_ls_wR_factor_ref 0.1261
_reflns_number_gt 4744
_reflns_number_total 5623
_reflns_threshold_expression >2sigma(I)
_cod_data_source_file c4ob02551b2.cif
_cod_data_source_block bo3130
_cod_depositor_comments
;
The following automatic conversions were performed:

'_symmetry_cell_setting' value 'Monoclinic' changed to 'monoclinic'
according to
/usr/data/users/saulius/crontab/automatic-downloads/current/RSC/lib/dictionaries/cif_core.dic
dictionary named 'cif_core.dic' version 2.4.2 from 2011-04-26.

Automatic conversion script
Id: cif_fix_values 3086 2015-02-26 13:12:21Z robertas 

The following automatic conversions were performed:

'_exptl_absorpt_correction_type' value 'Multi-scans' was replaced
with the value 'multi-scan' as specified in the replacement file
'src/cod-tools/trunk/data/replacement-values/replacement_values.lst'.

Automatic conversion script
Id: cif_fix_values 5376 2017-05-30 11:51:03Z andrius 
;
_cod_original_sg_symbol_H-M P2(1)/c
_cod_database_code 7154358

loop_
_symmetry_equiv_pos_as_xyz
'x, y, z'
'-x, y+1/2, -z+1/2'
'-x, -y, -z'
'x, -y-1/2, z-1/2'

loop_
_atom_site_label
_atom_site_type_symbol
_atom_site_fract_x
_atom_site_fract_y
_atom_site_fract_z
_atom_site_U_iso_or_equiv
_atom_site_adp_type
_atom_site_occupancy
_atom_site_symmetry_multiplicity
_atom_site_calc_flag
_atom_site_refinement_flags
I1 I 0.009005(9) -0.00361(4) 0.342451(8) 0.02979(9) Uani 1 1 d .
O1 O 0.28780(9) 0.6564(4) 0.27271(8) 0.0238(3) Uani 1 1 d .
O2 O 0.40652(10) 0.3542(5) 0.37560(8) 0.0337(4) Uani 1 1 d .
O3 O 0.47226(11) 0.6284(5) 0.31523(9) 0.0415(5) Uani 1 1 d .
O4 O 0.17268(12) -0.0112(4) 0.02516(9) 0.0281(4) Uani 1 1 d .
O5 O 0.30393(9) 0.2202(4) 0.01172(7) 0.0260(3) Uani 1 1 d .
C1 C 0.10711(12) 0.1940(5) 0.32052(10) 0.0223(4) Uani 1 1 d .
C2 C 0.14299(14) 0.3911(6) 0.36191(11) 0.0268(5) Uani 1 1 d .
H2 H 0.1251 0.4264 0.4010 0.032 Uiso 1 1 calc R
C3 C 0.20497(16) 0.5358(5) 0.34585(12) 0.0256(5) Uani 1 1 d .
H3 H 0.2305 0.6690 0.3741 0.031 Uiso 1 1 calc R
C4 C 0.23002(15) 0.4859(4) 0.28799(12) 0.0212(5) Uani 1 1 d .
C5 C 0.19470(11) 0.2843(5) 0.24578(9) 0.0199(4) Uani 1 1 d .
C6 C 0.13295(12) 0.1372(5) 0.26353(10) 0.0214(4) Uani 1 1 d .
H6 H 0.1083 -0.0034 0.2364 0.026 Uiso 1 1 calc R
C7 C 0.22258(12) 0.2571(5) 0.18448(9) 0.0202(4) Uani 1 1 d .
C8 C 0.18158(13) 0.1199(5) 0.13473(10) 0.0218(4) Uani 1 1 d .
H8 H 0.1354 0.0329 0.1404 0.026 Uiso 1 1 calc R
C9 C 0.20854(13) 0.1114(5) 0.07700(10) 0.0224(4) Uani 1 1 d .
C10 C 0.27684(12) 0.2416(5) 0.06887(10) 0.0230(4) Uani 1 1 d .
C11 C 0.31789(12) 0.3811(5) 0.11763(10) 0.0220(4) Uani 1 1 d .
C12 C 0.29052(12) 0.3827(5) 0.17590(10) 0.0208(4) Uani 1 1 d .
C13 C 0.33443(15) 0.5173(4) 0.23135(12) 0.0208(5) Uani 1 1 d .
H13 H 0.3668 0.6743 0.2160 0.025 Uiso 1 1 calc R
C14 C 0.38376(12) 0.2888(5) 0.26743(10) 0.0214(4) Uani 1 1 d .
H14A H 0.3533 0.1290 0.2832 0.026 Uiso 1 1 calc R
H14B H 0.4177 0.1982 0.2399 0.026 Uiso 1 1 calc R
C15 C 0.42685(14) 0.4422(6) 0.32067(12) 0.0240(5) Uani 1 1 d .
C16 C 0.4426(2) 0.5065(7) 0.42848(15) 0.0412(8) Uani 1 1 d .
H16A H 0.4948 0.4541 0.4329 0.049 Uiso 1 1 calc R
H16B H 0.4202 0.4473 0.4659 0.049 Uiso 1 1 calc R
H16C H 0.4374 0.7214 0.4226 0.049 Uiso 1 1 calc R
C17 C 0.39019(16) 0.5279(5) 0.10699(14) 0.0278(5) Uani 1 1 d .
H17A H 0.4009 0.4948 0.0641 0.033 Uiso 1 1 calc R
H17B H 0.4295 0.4421 0.1352 0.033 Uiso 1 1 calc R
H17C H 0.3869 0.7416 0.1147 0.033 Uiso 1 1 calc R
C18 C 0.10704(14) -0.1717(7) 0.03321(12) 0.0333(6) Uani 1 1 d .
H18A H 0.1175 -0.3263 0.0646 0.040 Uiso 1 1 calc R
H18B H 0.0886 -0.2638 -0.0061 0.040 Uiso 1 1 calc R
H18C H 0.0700 -0.0353 0.0467 0.040 Uiso 1 1 calc R
C19 C 0.27845(18) 0.4514(6) -0.03034(13) 0.0288(5) Uani 1 1 d .
H19A H 0.2249 0.4400 -0.0382 0.035 Uiso 1 1 calc R
H19B H 0.3007 0.4273 -0.0694 0.035 Uiso 1 1 calc R
H19C H 0.2923 0.6450 -0.0122 0.035 Uiso 1 1 calc R

loop_
_atom_site_aniso_label
_atom_site_aniso_U_11
_atom_site_aniso_U_22
_atom_site_aniso_U_33
_atom_site_aniso_U_23
_atom_site_aniso_U_13
_atom_site_aniso_U_12
I1 0.02502(14) 0.03613(14) 0.02967(13) 0.00059(6) 0.01025(8) 0.00044(6)
O1 0.0229(8) 0.0186(7) 0.0300(8) -0.0059(6) 0.0028(6) -0.0007(6)
O2 0.0332(10) 0.0459(12) 0.0221(8) -0.0030(8) 0.0029(7) -0.0125(9)
O3 0.0354(11) 0.0587(14) 0.0304(9) -0.0038(10) 0.0022(8) -0.0248(11)
O4 0.0308(11) 0.0373(11) 0.0166(8) -0.0054(6) 0.0037(7) -0.0091(7)
O5 0.0312(9) 0.0267(8) 0.0213(7) 0.0024(6) 0.0097(7) 0.0037(7)
C1 0.0208(10) 0.0253(11) 0.0208(10) 0.0005(8) 0.0024(8) 0.0035(9)
C2 0.0277(12) 0.0322(12) 0.0208(10) -0.0058(9) 0.0045(9) 0.0051(10)
C3 0.0264(13) 0.0276(12) 0.0226(11) -0.0086(8) 0.0021(10) 0.0019(9)
C4 0.0212(12) 0.0194(10) 0.0229(11) -0.0033(7) 0.0017(9) 0.0036(7)
C5 0.0193(10) 0.0211(10) 0.0193(9) -0.0007(8) 0.0010(8) 0.0031(8)
C6 0.0208(10) 0.0247(10) 0.0184(9) -0.0008(8) 0.0010(8) 0.0018(9)
C7 0.0232(10) 0.0194(9) 0.0178(9) -0.0007(7) 0.0004(8) 0.0028(8)
C8 0.0217(10) 0.0257(11) 0.0182(9) -0.0007(8) 0.0025(8) -0.0011(9)
C9 0.0266(11) 0.0253(11) 0.0150(9) 0.0005(8) 0.0004(8) 0.0005(9)
C10 0.0262(11) 0.0236(10) 0.0199(10) 0.0011(8) 0.0056(8) 0.0043(9)
C11 0.0198(10) 0.0222(10) 0.0243(10) 0.0033(8) 0.0027(8) 0.0025(8)
C12 0.0223(10) 0.0174(9) 0.0224(10) 0.0004(8) 0.0008(8) 0.0002(8)
C13 0.0200(12) 0.0200(10) 0.0225(11) -0.0017(7) 0.0025(9) -0.0026(7)
C14 0.0204(10) 0.0203(10) 0.0231(10) -0.0025(8) -0.0001(8) -0.0007(8)
C15 0.0188(11) 0.0313(12) 0.0217(11) -0.0010(9) 0.0008(9) -0.0004(9)
C16 0.0370(18) 0.065(2) 0.0221(13) -0.0095(11) 0.0048(12) -0.0108(13)
C17 0.0218(13) 0.0336(13) 0.0288(13) 0.0027(9) 0.0059(10) -0.0030(9)
C18 0.0342(13) 0.0417(15) 0.0237(11) -0.0052(10) 0.0010(10) -0.0119(12)
C19 0.0339(15) 0.0303(12) 0.0229(12) 0.0034(9) 0.0069(11) 0.0022(10)

loop_
_atom_type_symbol
_atom_type_description
_atom_type_scat_dispersion_real
_atom_type_scat_dispersion_imag
_atom_type_scat_source
C C 0.0033 0.0016 'International Tables Vol C Tables 4.2.6.8 and 6.1.1.4'
H H 0.0000 0.0000 'International Tables Vol C Tables 4.2.6.8 and 6.1.1.4'
O O 0.0106 0.0060 'International Tables Vol C Tables 4.2.6.8 and 6.1.1.4'
I I -0.4742 1.8119 'International Tables Vol C Tables 4.2.6.8 and 6.1.1.4'

loop_
_citation_id
_citation_doi
_citation_year
1 10.1039/C4OB02551B 2015

loop_
_geom_angle_atom_site_label_1
_geom_angle_atom_site_label_2
_geom_angle_atom_site_label_3
_geom_angle
C4 O1 C13 114.97(17)
C15 O2 C16 115.0(2)
C9 O4 C18 116.7(2)
C10 O5 C19 113.50(19)
C2 C1 C6 121.1(2)
C2 C1 I1 119.27(17)
C6 C1 I1 119.56(16)
C3 C2 C1 119.3(2)
C3 C2 H2 120.3
C1 C2 H2 120.3
C2 C3 C4 119.9(2)
C2 C3 H3 120.1
C4 C3 H3 120.1
O1 C4 C3 116.9(2)
O1 C4 C5 121.5(2)
C3 C4 C5 121.5(2)
C6 C5 C4 117.6(2)
C6 C5 C7 124.54(19)
C4 C5 C7 117.8(2)
C1 C6 C5 120.7(2)
C1 C6 H6 119.7
C5 C6 H6 119.7
C12 C7 C8 119.8(2)
C12 C7 C5 118.34(19)
C8 C7 C5 121.8(2)
C9 C8 C7 119.9(2)
C9 C8 H8 120.1
C7 C8 H8 120.1
O4 C9 C8 124.8(2)
O4 C9 C10 115.5(2)
C8 C9 C10 119.7(2)
O5 C10 C11 120.1(2)
O5 C10 C9 118.7(2)
C11 C10 C9 121.1(2)
C10 C11 C12 118.4(2)
C10 C11 C17 119.9(2)
C12 C11 C17 121.7(2)
C7 C12 C11 121.1(2)
C7 C12 C13 118.1(2)
C11 C12 C13 120.8(2)
O1 C13 C12 111.7(2)
O1 C13 C14 109.2(2)
C12 C13 C14 112.45(17)
O1 C13 H13 107.8
C12 C13 H13 107.8
C14 C13 H13 107.8
C15 C14 C13 109.02(19)
C15 C14 H14A 109.9
C13 C14 H14A 109.9
C15 C14 H14B 109.9
C13 C14 H14B 109.9
H14A C14 H14B 108.3
O3 C15 O2 123.2(2)
O3 C15 C14 124.5(2)
O2 C15 C14 112.2(2)
O2 C16 H16A 109.5
O2 C16 H16B 109.5
H16A C16 H16B 109.5
O2 C16 H16C 109.5
H16A C16 H16C 109.5
H16B C16 H16C 109.5
C11 C17 H17A 109.5
C11 C17 H17B 109.5
H17A C17 H17B 109.5
C11 C17 H17C 109.5
H17A C17 H17C 109.5
H17B C17 H17C 109.5
O4 C18 H18A 109.5
O4 C18 H18B 109.5
H18A C18 H18B 109.5
O4 C18 H18C 109.5
H18A C18 H18C 109.5
H18B C18 H18C 109.5
O5 C19 H19A 109.5
O5 C19 H19B 109.5
H19A C19 H19B 109.5
O5 C19 H19C 109.5
H19A C19 H19C 109.5
H19B C19 H19C 109.5

loop_
_geom_bond_atom_site_label_1
_geom_bond_atom_site_label_2
_geom_bond_distance
I1 C1 2.098(2)
O1 C4 1.372(3)
O1 C13 1.439(3)
O2 C15 1.342(3)
O2 C16 1.444(3)
O3 C15 1.194(3)
O4 C9 1.366(3)
O4 C18 1.427(3)
O5 C10 1.382(3)
O5 C19 1.434(3)
C1 C2 1.385(3)
C1 C6 1.389(3)
C2 C3 1.381(4)
C2 H2 0.9500
C3 C4 1.395(4)
C3 H3 0.9500
C4 C5 1.404(3)
C5 C6 1.395(3)
C5 C7 1.474(3)
C6 H6 0.9500
C7 C12 1.394(3)
C7 C8 1.401(3)
C8 C9 1.390(3)
C8 H8 0.9500
C9 C10 1.407(3)
C10 C11 1.390(3)
C11 C12 1.403(3)
C11 C17 1.516(4)
C12 C13 1.511(3)
C13 C14 1.535(3)
C13 H13 1.0000
C14 C15 1.505(3)
C14 H14A 0.9900
C14 H14B 0.9900
C16 H16A 0.9800
C16 H16B 0.9800
C16 H16C 0.9800
C17 H17A 0.9800
C17 H17B 0.9800
C17 H17C 0.9800
C18 H18A 0.9800
C18 H18B 0.9800
C18 H18C 0.9800
C19 H19A 0.9800
C19 H19B 0.9800
C19 H19C 0.9800

loop_
_geom_torsion_atom_site_label_1
_geom_torsion_atom_site_label_2
_geom_torsion_atom_site_label_3
_geom_torsion_atom_site_label_4
_geom_torsion
C6 C1 C2 C3 0.8(4)
I1 C1 C2 C3 -175.87(19)
C1 C2 C3 C4 1.0(4)
C13 O1 C4 C3 150.7(2)
C13 O1 C4 C5 -33.4(3)
C2 C3 C4 O1 174.2(2)
C2 C3 C4 C5 -1.7(4)
O1 C4 C5 C6 -175.1(2)
C3 C4 C5 C6 0.6(3)
O1 C4 C5 C7 1.1(3)
C3 C4 C5 C7 176.9(2)
C2 C1 C6 C5 -1.9(3)
I1 C1 C6 C5 174.73(16)
C4 C5 C6 C1 1.2(3)
C7 C5 C6 C1 -174.8(2)
C6 C5 C7 C12 -171.0(2)
C4 C5 C7 C12 13.1(3)
C6 C5 C7 C8 11.5(3)
C4 C5 C7 C8 -164.4(2)
C12 C7 C8 C9 -0.4(3)
C5 C7 C8 C9 177.0(2)
C18 O4 C9 C8 -7.8(4)
C18 O4 C9 C10 173.7(2)
C7 C8 C9 O4 -178.7(2)
C7 C8 C9 C10 -0.2(3)
C19 O5 C10 C11 -95.6(3)
C19 O5 C10 C9 86.5(3)
O4 C9 C10 O5 -3.9(3)
C8 C9 C10 O5 177.5(2)
O4 C9 C10 C11 178.2(2)
C8 C9 C10 C11 -0.4(4)
O5 C10 C11 C12 -176.2(2)
C9 C10 C11 C12 1.7(3)
O5 C10 C11 C17 4.0(3)
C9 C10 C11 C17 -178.1(2)
C8 C7 C12 C11 1.7(3)
C5 C7 C12 C11 -175.8(2)
C8 C7 C12 C13 -177.5(2)
C5 C7 C12 C13 4.9(3)
C10 C11 C12 C7 -2.3(3)
C17 C11 C12 C7 177.4(2)
C10 C11 C12 C13 176.9(2)
C17 C11 C12 C13 -3.3(3)
C4 O1 C13 C12 49.0(2)
C4 O1 C13 C14 -76.0(2)
C7 C12 C13 O1 -35.3(3)
C11 C12 C13 O1 145.5(2)
C7 C12 C13 C14 87.9(3)
C11 C12 C13 C14 -91.4(3)
O1 C13 C14 C15 -56.9(2)
C12 C13 C14 C15 178.5(2)
C16 O2 C15 O3 1.3(4)
C16 O2 C15 C14 -176.3(2)
C13 C14 C15 O3 -65.4(3)
C13 C14 C15 O2 112.1(2)
